data_2022945
loop_
_publ_author_name
'Melo, Ana Paula Lopes de'
'Bresolin, Leandro'
'Tirloni, B\'arbara'
'Farias, Renan Lira de'
'Oliveira, Adriano Bof de'

_publ_section_title
;
 Synthesis, crystal structure and Hirshfeld analysis of
 trans-bis(2-{1-[(6R,S)-3,5,5,6,8,8-hexamethyl-5,6,7,8-tetrahydronaphthalen-2-yl]ethylidene}-N-methylhydrazinecarbothioamidato-\k2
 N 2,S)palladium(II) ethanol monosolvate
;
_journal_issue 12
_journal_name_full 'Acta Crystallographica Section E Crystallographic Communications'
_journal_page_first 1166
_journal_page_last 1172
_journal_paper_doi 10.1107/S2056989023009908
_journal_volume 79
_journal_year 2023
_chemical_formula_iupac '[Pd (C20 H30 N3 S1)2], C2 H6 O1'
_chemical_formula_moiety 'C40 H60 N6 Pd1 S2, C2 H6 O1'
_chemical_formula_sum 'C42 H66 N6 O Pd S2'
_chemical_formula_weight 841.52
_chemical_name_systematic
'<i>trans</i>-Bis(2-{1-[(6<i>R</i>,<i>S</i>)-3,5,5,6,8,8-hexamethyl-5,6,7,8-tetrahydronaphthalen-2-yl]ethylidene}-<i>N</i>-methylhydrazinecarbothioamidato-\k^2^<i>N</i>^2^,<i>S</i>)palladium(II) ethanol monosolvate'
_space_group_crystal_system triclinic
_space_group_IT_number 2
_space_group_name_Hall '-P 1'
_space_group_name_H-M_alt 'P -1'
_atom_sites_solution_hydrogens geom
_atom_sites_solution_primary direct
_audit_creation_method SHELXL-2018/3
_cell_angle_alpha 69.021(5)
_cell_angle_beta 86.730(6)
_cell_angle_gamma 75.348(9)
_cell_formula_units_Z 2
_cell_length_a 12.412(3)
_cell_length_b 12.430(4)
_cell_length_c 15.700(5)
_cell_measurement_reflns_used 9602
_cell_measurement_temperature 100(2)
_cell_measurement_theta_max 28.33
_cell_measurement_theta_min 2.73
_cell_volume 2186.6(11)
_computing_cell_refinement
;
SAINT (Bruker, 2015)
;
_computing_data_collection
;
APEX3 (Bruker, 2015)
;
_computing_data_reduction
;
SAINT (Bruker, 2015)
;
_computing_molecular_graphics
;
DIAMOND (Brandenburg, 2006), CrystalExplorer (Wolff <i>et al.</i>,
2012)
;
_computing_publication_material
;
WinGX (Farrugia, 2012), publCIF (Westrip, 2010) and
enCIFer (Allen <i>et al.</i>,
2004)
;
_computing_structure_refinement
;
<i>SHELXL2018/3</i> (Sheldrick, 2015<i>b</i>)
;
_computing_structure_solution
;
<i>SHELXT2014/5</i> (Sheldrick, 2015<i>a</i>)
;
_diffrn_ambient_temperature 100(2)
_diffrn_measured_fraction_theta_full 0.999
_diffrn_measured_fraction_theta_max 0.999
_diffrn_measurement_device_type 'Bruker D8 Venture Photon 100 diffractometer'
_diffrn_measurement_method '\f and \w scans'
_diffrn_radiation_probe x-ray
_diffrn_radiation_type MoK\a
_diffrn_radiation_wavelength 0.71073
_diffrn_reflns_av_R_equivalents 0.0334
_diffrn_reflns_av_unetI/netI 0.0158
_diffrn_reflns_limit_h_max 16
_diffrn_reflns_limit_h_min -16
_diffrn_reflns_limit_k_max 16
_diffrn_reflns_limit_k_min -16
_diffrn_reflns_limit_l_max 20
_diffrn_reflns_limit_l_min -20
_diffrn_reflns_number 102991
_diffrn_reflns_theta_full 25.242
_diffrn_reflns_theta_max 28.338
_diffrn_reflns_theta_min 2.152
_diffrn_source 'microfocus X ray tube'
_exptl_absorpt_coefficient_mu 0.558
_exptl_absorpt_correction_T_max 0.7457
_exptl_absorpt_correction_T_min 0.7116
_exptl_absorpt_correction_type multi-scan
_exptl_absorpt_process_details
;
(SADABS; Krause <i>et al.</i>, 2015)
;
_exptl_crystal_colour orange
_exptl_crystal_density_diffrn 1.278
_exptl_crystal_description block
_exptl_crystal_F_000 892
_exptl_crystal_size_max 0.223
_exptl_crystal_size_mid 0.164
_exptl_crystal_size_min 0.150
_refine_diff_density_max 1.164
_refine_diff_density_min -0.852
_refine_ls_extinction_method none
_refine_ls_goodness_of_fit_ref 1.035
_refine_ls_hydrogen_treatment constr
_refine_ls_matrix_type full
_refine_ls_number_parameters 524
_refine_ls_number_reflns 10905
_refine_ls_number_restraints 0
_refine_ls_restrained_S_all 1.035
_refine_ls_R_factor_all 0.0322
_refine_ls_R_factor_gt 0.0280
_refine_ls_shift/su_max 0.004
_refine_ls_shift/su_mean 0.000
_refine_ls_structure_factor_coef Fsqd
_refine_ls_weighting_details 'w=1/[\s^2^(Fo^2^)+(0.0290P)^2^+2.3103P] where P=(Fo^2^+2Fc^2^)/3'
_refine_ls_weighting_scheme calc
_refine_ls_wR_factor_gt 0.0664
_refine_ls_wR_factor_ref 0.0691
_reflns_number_gt 10009
_reflns_number_total 10905
_reflns_threshold_expression 'I > 2\s(I)'
_cod_data_source_file zn2034sup1.cif
_cod_data_source_block I
_cod_depositor_comments 'Adding full bibliography for 2022945.cif.'
_cod_original_formula_sum 'C42 H66 N6 O1 Pd1 S2'
_cod_database_code 2022945
_cod_database_fobs_code 2022945
_shelx_space_group_comment
;
The symmetry employed for this shelxl refinement is uniquely defined
by the following loop, which should always be used as a source of
symmetry information in preference to the above space-group names.
They are only intended as comments.
;

loop_
_space_group_symop_operation_xyz
'x, y, z'
'-x, -y, -z'

loop_
_atom_site_type_symbol
_atom_site_label
_atom_site_fract_x
_atom_site_fract_y
_atom_site_fract_z
_atom_site_U_iso_or_equiv
_atom_site_adp_type
_atom_site_calc_flag
_atom_site_occupancy
_atom_site_disorder_assembly
_atom_site_disorder_group
C C1 1.08585(18) 1.1210(2) 0.65159(15) 0.0342(4) Uani d 1 . .
H H1A 1.127520 1.168275 0.604350 0.051 Uiso calc 1 . .
H H1B 1.134183 1.074266 0.706296 0.051 Uiso calc 1 . .
H H1C 1.021234 1.174275 0.666759 0.051 Uiso calc 1 . .
C C2 0.98087(13) 0.97343(14) 0.66670(11) 0.0185(3) Uani d 1 . .
C C3 0.84118(13) 0.92795(14) 0.86307(11) 0.0166(3) Uani d 1 . .
C C4 0.88757(15) 1.00236(18) 0.90111(13) 0.0262(4) Uani d 1 . .
H H4A 0.967967 0.968782 0.913298 0.039 Uiso calc 1 . .
H H4B 0.851213 1.003077 0.958045 0.039 Uiso calc 1 . .
H H4C 0.873863 1.083872 0.856853 0.039 Uiso calc 1 . .
C C5 0.73904(13) 0.89044(14) 0.90042(11) 0.0164(3) Uani d 1 . .
C C6 0.64685(13) 0.93003(14) 0.84064(11) 0.0176(3) Uani d 1 . .
H H6A 0.653560 0.977882 0.778936 0.021 Uiso calc 1 . .
C C7 0.54497(13) 0.90243(14) 0.86751(12) 0.0184(3) Uani d 1 . .
C C8 0.44913(15) 0.95257(17) 0.79614(14) 0.0285(4) Uani d 1 . .
C C9A 0.3614(2) 0.8814(3) 0.8273(2) 0.0232(5) Uani d 0.6242(19) A 1
H H9A 0.294196 0.922087 0.786351 0.028 Uiso calc 0.6242(19) A 1
H H9B 0.390797 0.801528 0.823371 0.028 Uiso calc 0.6242(19) A 1
C C10A 0.3301(2) 0.8685(3) 0.9250(2) 0.0231(5) Uani d 0.6242(19) A 1
H H10A 0.312912 0.949179 0.929860 0.028 Uiso calc 0.6242(19) A 1
C C16A 0.4957(3) 0.9324(3) 0.7023(2) 0.0240(6) Uani d 0.6242(19) A 1
H H16A 0.546387 0.983484 0.674675 0.036 Uiso calc 0.6242(19) A 1
H H16B 0.432969 0.952692 0.659503 0.036 Uiso calc 0.6242(19) A 1
H H16C 0.535779 0.848916 0.716313 0.036 Uiso calc 0.6242(19) A 1
C C18A 0.2246(14) 0.8232(14) 0.9448(10) 0.034(2) Uani d 0.6242(19) A 1
H H18A 0.238058 0.746874 0.935804 0.051 Uiso calc 0.6242(19) A 1
H H18B 0.163640 0.881083 0.903282 0.051 Uiso calc 0.6242(19) A 1
H H18C 0.204337 0.812422 1.008060 0.051 Uiso calc 0.6242(19) A 1
C C29A 0.7483(3) 0.3718(3) 0.3920(2) 0.0306(6) Uani d 0.6242(19) A 1
H H29A 0.671534 0.415459 0.367646 0.037 Uiso calc 0.6242(19) A 1
H H29B 0.790596 0.349086 0.343042 0.037 Uiso calc 0.6242(19) A 1
C C30A 0.7441(3) 0.2612(3) 0.4714(2) 0.0272(6) Uani d 0.6242(19) A 1
H H30A 0.821275 0.221792 0.498735 0.033 Uiso calc 0.6242(19) A 1
C C38A 0.7043(10) 0.1745(13) 0.4383(10) 0.0364(18) Uani d 0.6242(19) A 1
H H38A 0.631401 0.214109 0.406461 0.055 Uiso calc 0.6242(19) A 1
H H38B 0.698052 0.104253 0.490800 0.055 Uiso calc 0.6242(19) A 1
H H38C 0.758145 0.150090 0.396418 0.055 Uiso calc 0.6242(19) A 1
C C37A 0.7757(5) 0.5732(4) 0.3311(3) 0.0407(11) Uani d 0.6242(19) A 1
H H37A 0.804504 0.556092 0.276628 0.061 Uiso calc 0.6242(19) A 1
H H37B 0.811067 0.630880 0.339773 0.061 Uiso calc 0.6242(19) A 1
H H37C 0.694898 0.606325 0.323277 0.061 Uiso calc 0.6242(19) A 1
C C9B 0.3361(4) 0.9418(4) 0.8571(4) 0.0232(5) Uani d 0.3758(19) A 2
H H9C 0.326305 0.993856 0.893638 0.028 Uiso calc 0.3758(19) A 2
H H9D 0.269739 0.968867 0.815654 0.028 Uiso calc 0.3758(19) A 2
C C10B 0.3459(4) 0.8182(5) 0.9183(4) 0.0231(5) Uani d 0.3758(19) A 2
H H10B 0.374312 0.765932 0.881872 0.028 Uiso calc 0.3758(19) A 2
C C16B 0.4618(5) 0.9141(6) 0.7263(4) 0.0240(6) Uani d 0.3758(19) A 2
H H16D 0.527331 0.934174 0.692787 0.036 Uiso calc 0.3758(19) A 2
H H16E 0.395415 0.952311 0.685464 0.036 Uiso calc 0.3758(19) A 2
H H16F 0.472013 0.827662 0.749337 0.036 Uiso calc 0.3758(19) A 2
C C18B 0.230(2) 0.800(2) 0.9518(19) 0.041(5) Uani d 0.3758(19) A 2
H H18D 0.238512 0.719202 0.996540 0.062 Uiso calc 0.3758(19) A 2
H H18E 0.182946 0.810887 0.899874 0.062 Uiso calc 0.3758(19) A 2
H H18F 0.195277 0.857957 0.980398 0.062 Uiso calc 0.3758(19) A 2
C C29B 0.7999(5) 0.3255(5) 0.4260(4) 0.0306(6) Uani d 0.3758(19) A 2
H H29C 0.822719 0.313817 0.367850 0.037 Uiso calc 0.3758(19) A 2
H H29D 0.854429 0.266951 0.474536 0.037 Uiso calc 0.3758(19) A 2
C C30B 0.6846(5) 0.3020(5) 0.4484(4) 0.0272(6) Uani d 0.3758(19) A 2
H H30B 0.626963 0.370707 0.407784 0.033 Uiso calc 0.3758(19) A 2
C C38B 0.6815(19) 0.188(2) 0.4315(18) 0.0364(18) Uani d 0.3758(19) A 2
H H38D 0.686099 0.202517 0.366004 0.055 Uiso calc 0.3758(19) A 2
H H38E 0.611710 0.166367 0.453400 0.055 Uiso calc 0.3758(19) A 2
H H38F 0.744722 0.123369 0.464385 0.055 Uiso calc 0.3758(19) A 2
C C37B 0.7445(10) 0.5437(8) 0.3352(6) 0.0407(11) Uani d 0.3758(19) A 2
H H37D 0.782626 0.531758 0.281691 0.061 Uiso calc 0.3758(19) A 2
H H37E 0.743742 0.623012 0.334589 0.061 Uiso calc 0.3758(19) A 2
H H37F 0.667820 0.536733 0.333748 0.061 Uiso calc 0.3758(19) A 2
C C11 0.43150(15) 0.78566(17) 0.99371(13) 0.0247(4) Uani d 1 . .
C C12 0.53601(14) 0.83033(14) 0.95798(12) 0.0193(3) Uani d 1 . .
C C13 0.62871(14) 0.79313(15) 1.01780(12) 0.0209(3) Uani d 1 . .
H H13A 0.622121 0.745404 1.079562 0.025 Uiso calc 1 . .
C C14 0.72960(14) 0.82199(15) 0.99204(11) 0.0190(3) Uani d 1 . .
C C15 0.82669(15) 0.77370(18) 1.06003(12) 0.0268(4) Uani d 1 . .
H H15A 0.894541 0.744754 1.031379 0.040 Uiso calc 1 . .
H H15B 0.812136 0.708020 1.112896 0.040 Uiso calc 1 . .
H H15C 0.836488 0.836955 1.079996 0.040 Uiso calc 1 . .
C C17 0.40989(19) 1.08683(19) 0.77040(17) 0.0402(5) Uani d 1 . .
H H17A 0.383149 1.105594 0.824637 0.060 Uiso calc 1 . .
H H17B 0.349237 1.118500 0.723970 0.060 Uiso calc 1 . .
H H17C 0.472015 1.122903 0.746018 0.060 Uiso calc 1 . .
C C19 0.4588(2) 0.6525(2) 1.01169(19) 0.0452(6) Uani d 1 . .
H H19A 0.479150 0.638591 0.954586 0.068 Uiso calc 1 . .
H H19B 0.393480 0.622029 1.035635 0.068 Uiso calc 1 . .
H H19C 0.521284 0.611280 1.056403 0.068 Uiso calc 1 . .
C C20 0.39893(18) 0.8059(2) 1.08336(16) 0.0368(5) Uani d 1 . .
H H20A 0.458826 0.759193 1.129724 0.055 Uiso calc 1 . .
H H20B 0.330178 0.780965 1.104131 0.055 Uiso calc 1 . .
H H20C 0.386937 0.890557 1.073604 0.055 Uiso calc 1 . .
C C21 0.91116(15) 0.33047(14) 0.84376(12) 0.0217(3) Uani d 1 . .
H H21A 0.846101 0.333782 0.809464 0.033 Uiso calc 1 . .
H H21B 0.931379 0.253779 0.894234 0.033 Uiso calc 1 . .
H H21C 0.973861 0.339274 0.803166 0.033 Uiso calc 1 . .
C C22 0.85251(12) 0.53979(13) 0.82282(11) 0.0149(3) Uani d 1 . .
C C23 0.74272(13) 0.70098(14) 0.61482(10) 0.0159(3) Uani d 1 . .
C C24 0.69026(15) 0.82454(15) 0.55224(11) 0.0214(3) Uani d 1 . .
H H24A 0.609123 0.840594 0.557104 0.032 Uiso calc 1 . .
H H24B 0.709552 0.832430 0.489245 0.032 Uiso calc 1 . .
H H24C 0.717728 0.881609 0.569328 0.032 Uiso calc 1 . .
C C25 0.71832(13) 0.59952(14) 0.59672(10) 0.0156(3) Uani d 1 . .
C C26 0.76394(13) 0.57287(14) 0.52167(11) 0.0170(3) Uani d 1 . .
H H26A 0.807084 0.622144 0.482175 0.020 Uiso calc 1 . .
C C27 0.74890(13) 0.47630(14) 0.50186(11) 0.0171(3) Uani d 1 . .
C C28 0.80284(16) 0.45433(17) 0.41750(12) 0.0248(4) Uani d 1 . .
C C31 0.66562(16) 0.29300(15) 0.54837(12) 0.0235(3) Uani d 1 . .
C C32 0.68504(14) 0.40437(14) 0.56004(11) 0.0180(3) Uani d 1 . .
C C33 0.63708(14) 0.43480(15) 0.63406(11) 0.0198(3) Uani d 1 . .
H H33A 0.592393 0.386892 0.672897 0.024 Uiso calc 1 . .
C C34 0.65108(14) 0.53056(15) 0.65380(11) 0.0183(3) Uani d 1 . .
C C35 0.59337(16) 0.55897(18) 0.73331(13) 0.0273(4) Uani d 1 . .
H H35A 0.648308 0.537659 0.782790 0.041 Uiso calc 1 . .
H H35B 0.537032 0.513437 0.755035 0.041 Uiso calc 1 . .
H H35C 0.557336 0.644237 0.713677 0.041 Uiso calc 1 . .
C C36 0.9289(2) 0.4244(3) 0.42744(19) 0.0651(9) Uani d 1 . .
H H36A 0.954038 0.357862 0.484795 0.098 Uiso calc 1 . .
H H36B 0.952135 0.493968 0.427852 0.098 Uiso calc 1 . .
H H36C 0.962068 0.402101 0.376098 0.098 Uiso calc 1 . .
C C39 0.71855(18) 0.18481(16) 0.63149(16) 0.0359(5) Uani d 1 . .
H H39A 0.797822 0.180704 0.637269 0.054 Uiso calc 1 . .
H H39B 0.710531 0.112296 0.623880 0.054 Uiso calc 1 . .
H H39C 0.681228 0.192076 0.686596 0.054 Uiso calc 1 . .
C C40 0.54081(19) 0.30199(19) 0.5461(2) 0.0495(7) Uani d 1 . .
H H40A 0.508242 0.313965 0.601325 0.074 Uiso calc 1 . .
H H40B 0.528820 0.228391 0.543184 0.074 Uiso calc 1 . .
H H40C 0.505229 0.369401 0.492188 0.074 Uiso calc 1 . .
C C41 0.76119(17) 0.4532(2) 1.12175(14) 0.0331(4) Uani d 1 . .
H H41A 0.760807 0.534078 1.080670 0.050 Uiso calc 1 . .
H H41B 0.721493 0.456491 1.176890 0.050 Uiso calc 1 . .
H H41C 0.724160 0.415658 1.090845 0.050 Uiso calc 1 . .
C C42 0.87835(18) 0.3823(3) 1.14735(16) 0.0500(7) Uani d 1 . .
H H42A 0.916403 0.421569 1.176905 0.060 Uiso calc 1 . .
H H42B 0.878660 0.302170 1.191799 0.060 Uiso calc 1 . .
N N1 1.04828(13) 1.04158(14) 0.61810(11) 0.0262(3) Uani d 1 . .
H H1 1.069987 1.037675 0.564706 0.031 Uiso calc 1 . .
N N2 0.96365(11) 0.96714(12) 0.75090(10) 0.0179(3) Uani d 1 . .
N N3 0.88191(10) 0.90727(11) 0.79084(9) 0.0143(2) Uani d 1 . .
N N4 0.88465(12) 0.42619(12) 0.87994(9) 0.0187(3) Uani d 1 . .
H H2 0.889638 0.409810 0.939159 0.022 Uiso calc 1 . .
N N5 0.84996(11) 0.55992(11) 0.73529(9) 0.0159(3) Uani d 1 . .
N N6 0.80513(11) 0.68097(11) 0.68467(9) 0.0149(2) Uani d 1 . .
O O1 0.93682(11) 0.37138(14) 1.06952(9) 0.0306(3) Uani d 1 . .
H H3 1.004560 0.366360 1.077320 0.046 Uiso calc 1 . .
Pd Pd1 0.84134(2) 0.79593(2) 0.73601(2) 0.01358(4) Uani d 1 . .
S S1 0.92010(4) 0.90429(4) 0.60956(3) 0.02192(9) Uani d 1 . .
S S2 0.80874(3) 0.65163(3) 0.87072(3) 0.01597(8) Uani d 1 . .

loop_
_atom_site_aniso_label
_atom_site_aniso_U_11
_atom_site_aniso_U_22
_atom_site_aniso_U_33
_atom_site_aniso_U_12
_atom_site_aniso_U_13
_atom_site_aniso_U_23
C1 0.0345(10) 0.0387(11) 0.0355(11) -0.0246(9) 0.0015(8) -0.0096(9)
C2 0.0166(7) 0.0160(7) 0.0221(8) -0.0032(6) 0.0000(6) -0.0066(6)
C3 0.0159(7) 0.0164(7) 0.0206(7) -0.0031(6) -0.0008(6) -0.0105(6)
C4 0.0242(8) 0.0346(10) 0.0332(10) -0.0128(7) 0.0051(7) -0.0249(8)
C5 0.0162(7) 0.0162(7) 0.0212(8) -0.0037(6) 0.0019(6) -0.0124(6)
C6 0.0189(7) 0.0153(7) 0.0210(8) -0.0047(6) 0.0014(6) -0.0093(6)
C7 0.0169(7) 0.0148(7) 0.0263(8) -0.0029(6) 0.0006(6) -0.0111(6)
C8 0.0201(8) 0.0258(9) 0.0359(10) -0.0086(7) -0.0064(7) -0.0036(8)
C9A 0.0153(10) 0.0217(11) 0.0371(14) -0.0051(9) -0.0006(9) -0.0151(10)
C10A 0.0179(11) 0.0162(15) 0.0425(14) -0.0049(12) 0.0089(10) -0.0199(13)
C16A 0.0196(18) 0.0342(15) 0.0219(17) -0.0114(12) 0.0028(11) -0.0113(14)
C18A 0.026(3) 0.038(4) 0.048(4) -0.014(2) 0.011(2) -0.024(3)
C29A 0.048(2) 0.0266(16) 0.0233(15) -0.0109(13) 0.0006(11) -0.0150(12)
C30A 0.0356(16) 0.0214(14) 0.0278(14) -0.0056(11) -0.0040(11) -0.0126(11)
C38A 0.053(5) 0.027(3) 0.038(2) -0.011(4) -0.005(3) -0.019(2)
C37A 0.076(4) 0.030(3) 0.0179(11) -0.0152(16) 0.0111(18) -0.0105(17)
C9B 0.0153(10) 0.0217(11) 0.0371(14) -0.0051(9) -0.0006(9) -0.0151(10)
C10B 0.0179(11) 0.0162(15) 0.0425(14) -0.0049(12) 0.0089(10) -0.0199(13)
C16B 0.0196(18) 0.0342(15) 0.0219(17) -0.0114(12) 0.0028(11) -0.0113(14)
C18B 0.019(6) 0.053(11) 0.065(9) -0.021(6) 0.020(5) -0.029(7)
C29B 0.048(2) 0.0266(16) 0.0233(15) -0.0109(13) 0.0006(11) -0.0150(12)
C30B 0.0356(16) 0.0214(14) 0.0278(14) -0.0056(11) -0.0040(11) -0.0126(11)
C38B 0.053(5) 0.027(3) 0.038(2) -0.011(4) -0.005(3) -0.019(2)
C37B 0.076(4) 0.030(3) 0.0179(11) -0.0152(16) 0.0111(18) -0.0105(17)
C11 0.0225(8) 0.0280(9) 0.0300(9) -0.0106(7) 0.0104(7) -0.0162(7)
C12 0.0194(7) 0.0170(7) 0.0265(8) -0.0042(6) 0.0074(6) -0.0145(6)
C13 0.0244(8) 0.0203(8) 0.0200(8) -0.0042(6) 0.0053(6) -0.0112(6)
C14 0.0204(8) 0.0197(7) 0.0197(8) -0.0017(6) 0.0009(6) -0.0125(6)
C15 0.0248(9) 0.0336(10) 0.0220(8) -0.0017(7) -0.0026(7) -0.0130(7)
C17 0.0394(12) 0.0284(10) 0.0467(13) 0.0092(9) -0.0144(10) -0.0158(9)
C19 0.0477(13) 0.0335(11) 0.0700(17) -0.0248(10) 0.0332(12) -0.0315(12)
C20 0.0367(11) 0.0460(12) 0.0415(12) -0.0197(9) 0.0227(9) -0.0286(10)
C21 0.0266(8) 0.0145(7) 0.0253(8) -0.0035(6) -0.0031(7) -0.0091(6)
C22 0.0151(7) 0.0143(7) 0.0171(7) -0.0046(5) -0.0004(5) -0.0069(6)
C23 0.0187(7) 0.0157(7) 0.0148(7) -0.0052(6) 0.0018(6) -0.0068(6)
C24 0.0276(8) 0.0168(7) 0.0190(8) -0.0042(6) -0.0051(6) -0.0055(6)
C25 0.0181(7) 0.0154(7) 0.0147(7) -0.0042(6) -0.0016(6) -0.0065(6)
C26 0.0191(7) 0.0181(7) 0.0155(7) -0.0064(6) 0.0000(6) -0.0067(6)
C27 0.0184(7) 0.0169(7) 0.0170(7) -0.0028(6) -0.0026(6) -0.0078(6)
C28 0.0317(9) 0.0268(9) 0.0240(9) -0.0108(7) 0.0065(7) -0.0170(7)
C31 0.0313(9) 0.0165(8) 0.0255(9) -0.0085(7) -0.0032(7) -0.0087(7)
C32 0.0209(7) 0.0141(7) 0.0185(7) -0.0032(6) -0.0055(6) -0.0052(6)
C33 0.0225(8) 0.0180(7) 0.0191(8) -0.0085(6) -0.0003(6) -0.0043(6)
C34 0.0206(7) 0.0201(8) 0.0156(7) -0.0060(6) 0.0003(6) -0.0074(6)
C35 0.0319(9) 0.0343(10) 0.0244(9) -0.0161(8) 0.0108(7) -0.0168(8)
C36 0.0327(12) 0.124(3) 0.0467(15) -0.0114(15) 0.0162(11) -0.0482(18)
C39 0.0350(11) 0.0142(8) 0.0528(13) 0.0004(7) -0.0170(9) -0.0068(8)
C40 0.0369(12) 0.0223(10) 0.090(2) -0.0030(8) -0.0347(12) -0.0182(11)
C41 0.0319(10) 0.0397(11) 0.0323(10) -0.0041(8) -0.0010(8) -0.0209(9)
C42 0.0278(11) 0.095(2) 0.0285(11) -0.0050(12) -0.0022(8) -0.0296(12)
N1 0.0283(8) 0.0306(8) 0.0247(8) -0.0165(7) 0.0083(6) -0.0104(6)
N2 0.0165(6) 0.0182(6) 0.0206(7) -0.0070(5) 0.0007(5) -0.0070(5)
N3 0.0135(6) 0.0132(6) 0.0180(6) -0.0037(5) -0.0012(5) -0.0070(5)
N4 0.0270(7) 0.0138(6) 0.0158(6) -0.0043(5) -0.0024(5) -0.0057(5)
N5 0.0197(6) 0.0118(6) 0.0161(6) -0.0025(5) -0.0014(5) -0.0057(5)
N6 0.0191(6) 0.0125(6) 0.0139(6) -0.0039(5) 0.0012(5) -0.0057(5)
O1 0.0235(6) 0.0494(9) 0.0212(6) -0.0089(6) -0.0023(5) -0.0151(6)
Pd1 0.01665(6) 0.01189(6) 0.01366(6) -0.00362(4) -0.00014(4) -0.00610(4)
S1 0.0335(2) 0.02045(19) 0.01642(18) -0.01367(17) 0.00511(16) -0.00789(15)
S2 0.02174(18) 0.01444(17) 0.01425(17) -0.00566(14) 0.00208(14) -0.00749(14)

loop_
_atom_type_symbol
_atom_type_description
_atom_type_scat_dispersion_real
_atom_type_scat_dispersion_imag
_atom_type_scat_source
C C 0.0033 0.0016 'International Tables Vol C Tables 4.2.6.8 and 6.1.1.4'
H H 0.0000 0.0000 'International Tables Vol C Tables 4.2.6.8 and 6.1.1.4'
N N 0.0061 0.0033 'International Tables Vol C Tables 4.2.6.8 and 6.1.1.4'
Pd Pd -0.9988 1.0072 'International Tables Vol C Tables 4.2.6.8 and 6.1.1.4'
S S 0.1246 0.1234 'International Tables Vol C Tables 4.2.6.8 and 6.1.1.4'
O O 0.0106 0.0060 'International Tables Vol C Tables 4.2.6.8 and 6.1.1.4'

loop_
_geom_angle_atom_site_label_1
_geom_angle_atom_site_label_2
_geom_angle_atom_site_label_3
_geom_angle_site_symmetry_1
_geom_angle_site_symmetry_3
_geom_angle
_geom_angle_publ_flag
N1 C1 H1A . . 109.5 ?
N1 C1 H1B . . 109.5 ?
H1A C1 H1B . . 109.5 ?
N1 C1 H1C . . 109.5 ?
H1A C1 H1C . . 109.5 ?
H1B C1 H1C . . 109.5 ?
N2 C2 N1 . . 117.80(15) ?
N2 C2 S1 . . 125.39(13) ?
N1 C2 S1 . . 116.77(13) ?
N3 C3 C5 . . 118.93(14) ?
N3 C3 C4 . . 120.70(15) ?
C5 C3 C4 . . 119.89(14) ?
C3 C4 H4A . . 109.5 ?
C3 C4 H4B . . 109.5 ?
H4A C4 H4B . . 109.5 ?
C3 C4 H4C . . 109.5 ?
H4A C4 H4C . . 109.5 ?
H4B C4 H4C . . 109.5 ?
C6 C5 C14 . . 119.20(15) ?
C6 C5 C3 . . 117.09(15) ?
C14 C5 C3 . . 123.68(15) ?
C5 C6 C7 . . 122.82(16) ?
C5 C6 H6A . . 118.6 ?
C7 C6 H6A . . 118.6 ?
C6 C7 C12 . . 118.41(15) ?
C6 C7 C8 . . 118.11(16) ?
C12 C7 C8 . . 123.48(15) ?
C17 C8 C9A . . 117.28(19) ?
C17 C8 C7 . . 109.92(16) ?
C9A C8 C7 . . 109.84(18) ?
C17 C8 C16A . . 105.1(2) ?
C9A C8 C16A . . 105.3(2) ?
C7 C8 C16A . . 108.91(18) ?
C17 C8 C16B . . 115.3(3) ?
C7 C8 C16B . . 117.0(3) ?
C17 C8 C9B . . 87.9(2) ?
C7 C8 C9B . . 104.2(2) ?
C16B C8 C9B . . 118.6(3) ?
C10A C9A C8 . . 110.8(2) ?
C10A C9A H9A . . 109.5 ?
C8 C9A H9A . . 109.5 ?
C10A C9A H9B . . 109.5 ?
C8 C9A H9B . . 109.5 ?
H9A C9A H9B . . 108.1 ?
C9A C10A C18A . . 108.4(6) ?
C9A C10A C11 . . 110.4(2) ?
C18A C10A C11 . . 113.4(6) ?
C9A C10A H10A . . 108.2 ?
C18A C10A H10A . . 108.2 ?
C11 C10A H10A . . 108.2 ?
C8 C16A H16A . . 109.5 ?
C8 C16A H16B . . 109.5 ?
H16A C16A H16B . . 109.5 ?
C8 C16A H16C . . 109.5 ?
H16A C16A H16C . . 109.5 ?
H16B C16A H16C . . 109.5 ?
C10A C18A H18A . . 109.5 ?
C10A C18A H18B . . 109.5 ?
H18A C18A H18B . . 109.5 ?
C10A C18A H18C . . 109.5 ?
H18A C18A H18C . . 109.5 ?
H18B C18A H18C . . 109.5 ?
C30A C29A C28 . . 112.7(2) ?
C30A C29A H29A . . 109.1 ?
C28 C29A H29A . . 109.1 ?
C30A C29A H29B . . 109.1 ?
C28 C29A H29B . . 109.1 ?
H29A C29A H29B . . 107.8 ?
C29A C30A C38A . . 109.8(6) ?
C29A C30A C31 . . 110.9(2) ?
C38A C30A C31 . . 111.4(6) ?
C29A C30A H30A . . 108.2 ?
C38A C30A H30A . . 108.2 ?
C31 C30A H30A . . 108.2 ?
C30A C38A H38A . . 109.5 ?
C30A C38A H38B . . 109.5 ?
H38A C38A H38B . . 109.5 ?
C30A C38A H38C . . 109.5 ?
H38A C38A H38C . . 109.5 ?
H38B C38A H38C . . 109.5 ?
C28 C37A H37A . . 109.5 ?
C28 C37A H37B . . 109.5 ?
H37A C37A H37B . . 109.5 ?
C28 C37A H37C . . 109.5 ?
H37A C37A H37C . . 109.5 ?
H37B C37A H37C . . 109.5 ?
C10B C9B C8 . . 110.5(3) ?
C10B C9B H9C . . 109.6 ?
C8 C9B H9C . . 109.6 ?
C10B C9B H9D . . 109.6 ?
C8 C9B H9D . . 109.6 ?
H9C C9B H9D . . 108.1 ?
C9B C10B C11 . . 109.4(4) ?
C9B C10B C18B . . 110.4(10) ?
C11 C10B C18B . . 114.4(11) ?
C9B C10B H10B . . 107.5 ?
C11 C10B H10B . . 107.5 ?
C18B C10B H10B . . 107.5 ?
C8 C16B H16D . . 109.5 ?
C8 C16B H16E . . 109.5 ?
H16D C16B H16E . . 109.5 ?
C8 C16B H16F . . 109.5 ?
H16D C16B H16F . . 109.5 ?
H16E C16B H16F . . 109.5 ?
C10B C18B H18D . . 109.5 ?
C10B C18B H18E . . 109.5 ?
H18D C18B H18E . . 109.5 ?
C10B C18B H18F . . 109.5 ?
H18D C18B H18F . . 109.5 ?
H18E C18B H18F . . 109.5 ?
C30B C29B C28 . . 112.6(4) ?
C30B C29B H29C . . 109.1 ?
C28 C29B H29C . . 109.1 ?
C30B C29B H29D . . 109.1 ?
C28 C29B H29D . . 109.1 ?
H29C C29B H29D . . 107.8 ?
C29B C30B C31 . . 106.5(4) ?
C29B C30B C38B . . 108.8(10) ?
C31 C30B C38B . . 113.5(10) ?
C29B C30B H30B . . 109.3 ?
C31 C30B H30B . . 109.3 ?
C38B C30B H30B . . 109.3 ?
C30B C38B H38D . . 109.5 ?
C30B C38B H38E . . 109.5 ?
H38D C38B H38E . . 109.5 ?
C30B C38B H38F . . 109.5 ?
H38D C38B H38F . . 109.5 ?
H38E C38B H38F . . 109.5 ?
C28 C37B H37D . . 109.5 ?
C28 C37B H37E . . 109.5 ?
H37D C37B H37E . . 109.5 ?
C28 C37B H37F . . 109.5 ?
H37D C37B H37F . . 109.5 ?
H37E C37B H37F . . 109.5 ?
C10B C11 C19 . . 94.5(2) ?
C10B C11 C20 . . 121.4(2) ?
C19 C11 C20 . . 108.82(18) ?
C10B C11 C12 . . 112.2(2) ?
C19 C11 C12 . . 108.26(15) ?
C20 C11 C12 . . 109.91(15) ?
C19 C11 C10A . . 117.58(19) ?
C20 C11 C10A . . 104.05(18) ?
C12 C11 C10A . . 108.05(17) ?
C7 C12 C13 . . 118.13(15) ?
C7 C12 C11 . . 123.21(16) ?
C13 C12 C11 . . 118.60(16) ?
C14 C13 C12 . . 123.78(16) ?
C14 C13 H13A . . 118.1 ?
C12 C13 H13A . . 118.1 ?
C13 C14 C5 . . 117.59(15) ?
C13 C14 C15 . . 120.23(16) ?
C5 C14 C15 . . 122.06(16) ?
C14 C15 H15A . . 109.5 ?
C14 C15 H15B . . 109.5 ?
H15A C15 H15B . . 109.5 ?
C14 C15 H15C . . 109.5 ?
H15A C15 H15C . . 109.5 ?
H15B C15 H15C . . 109.5 ?
C8 C17 H17A . . 109.5 ?
C8 C17 H17B . . 109.5 ?
H17A C17 H17B . . 109.5 ?
C8 C17 H17C . . 109.5 ?
H17A C17 H17C . . 109.5 ?
H17B C17 H17C . . 109.5 ?
C11 C19 H19A . . 109.5 ?
C11 C19 H19B . . 109.5 ?
H19A C19 H19B . . 109.5 ?
C11 C19 H19C . . 109.5 ?
H19A C19 H19C . . 109.5 ?
H19B C19 H19C . . 109.5 ?
C11 C20 H20A . . 109.5 ?
C11 C20 H20B . . 109.5 ?
H20A C20 H20B . . 109.5 ?
C11 C20 H20C . . 109.5 ?
H20A C20 H20C . . 109.5 ?
H20B C20 H20C . . 109.5 ?
N4 C21 H21A . . 109.5 ?
N4 C21 H21B . . 109.5 ?
H21A C21 H21B . . 109.5 ?
N4 C21 H21C . . 109.5 ?
H21A C21 H21C . . 109.5 ?
H21B C21 H21C . . 109.5 ?
N5 C22 N4 . . 117.82(14) ?
N5 C22 S2 . . 124.01(12) ?
N4 C22 S2 . . 118.06(12) ?
N6 C23 C25 . . 119.97(14) ?
N6 C23 C24 . . 121.73(14) ?
C25 C23 C24 . . 118.27(14) ?
C23 C24 H24A . . 109.5 ?
C23 C24 H24B . . 109.5 ?
H24A C24 H24B . . 109.5 ?
C23 C24 H24C . . 109.5 ?
H24A C24 H24C . . 109.5 ?
H24B C24 H24C . . 109.5 ?
C26 C25 C34 . . 119.49(14) ?
C26 C25 C23 . . 118.98(14) ?
C34 C25 C23 . . 121.53(14) ?
C25 C26 C27 . . 122.63(15) ?
C25 C26 H26A . . 118.7 ?
C27 C26 H26A . . 118.7 ?
C32 C27 C26 . . 118.43(15) ?
C32 C27 C28 . . 122.95(15) ?
C26 C27 C28 . . 118.62(15) ?
C37B C28 C36 . . 120.8(4) ?
C36 C28 C29A . . 119.0(2) ?
C37B C28 C27 . . 110.2(4) ?
C36 C28 C27 . . 110.68(16) ?
C29A C28 C27 . . 109.75(18) ?
C37B C28 C29B . . 112.0(4) ?
C36 C28 C29B . . 94.0(3) ?
C27 C28 C29B . . 107.5(2) ?
C36 C28 C37A . . 102.8(3) ?
C29A C28 C37A . . 103.5(2) ?
C27 C28 C37A . . 110.5(2) ?
C40 C31 C39 . . 107.89(17) ?
C40 C31 C32 . . 109.63(15) ?
C39 C31 C32 . . 108.17(14) ?
C40 C31 C30B . . 96.3(3) ?
C39 C31 C30B . . 124.6(3) ?
C32 C31 C30B . . 109.1(2) ?
C40 C31 C30A . . 121.1(2) ?
C39 C31 C30A . . 98.86(18) ?
C32 C31 C30A . . 110.07(17) ?
C27 C32 C33 . . 118.04(15) ?
C27 C32 C31 . . 123.80(15) ?
C33 C32 C31 . . 118.15(15) ?
C34 C33 C32 . . 123.84(15) ?
C34 C33 H33A . . 118.1 ?
C32 C33 H33A . . 118.1 ?
C33 C34 C25 . . 117.50(15) ?
C33 C34 C35 . . 120.24(15) ?
C25 C34 C35 . . 122.25(15) ?
C34 C35 H35A . . 109.5 ?
C34 C35 H35B . . 109.5 ?
H35A C35 H35B . . 109.5 ?
C34 C35 H35C . . 109.5 ?
H35A C35 H35C . . 109.5 ?
H35B C35 H35C . . 109.5 ?
C28 C36 H36A . . 109.5 ?
C28 C36 H36B . . 109.5 ?
H36A C36 H36B . . 109.5 ?
C28 C36 H36C . . 109.5 ?
H36A C36 H36C . . 109.5 ?
H36B C36 H36C . . 109.5 ?
C31 C39 H39A . . 109.5 ?
C31 C39 H39B . . 109.5 ?
H39A C39 H39B . . 109.5 ?
C31 C39 H39C . . 109.5 ?
H39A C39 H39C . . 109.5 ?
H39B C39 H39C . . 109.5 ?
C31 C40 H40A . . 109.5 ?
C31 C40 H40B . . 109.5 ?
H40A C40 H40B . . 109.5 ?
C31 C40 H40C . . 109.5 ?
H40A C40 H40C . . 109.5 ?
H40B C40 H40C . . 109.5 ?
C42 C41 H41A . . 109.5 ?
C42 C41 H41B . . 109.5 ?
H41A C41 H41B . . 109.5 ?
C42 C41 H41C . . 109.5 ?
H41A C41 H41C . . 109.5 ?
H41B C41 H41C . . 109.5 ?
O1 C42 C41 . . 110.93(18) ?
O1 C42 H42A . . 109.5 ?
C41 C42 H42A . . 109.5 ?
O1 C42 H42B . . 109.5 ?
C41 C42 H42B . . 109.5 ?
H42A C42 H42B . . 108.0 ?
C2 N1 C1 . . 121.71(16) ?
C2 N1 H1 . . 119.1 ?
C1 N1 H1 . . 119.1 ?
C2 N2 N3 . . 112.94(13) ?
C3 N3 N2 . . 113.87(13) ?
C3 N3 Pd1 . . 126.67(11) ?
N2 N3 Pd1 . . 119.44(10) ?
C22 N4 C21 . . 119.90(14) ?
C22 N4 H2 . . 120.1 ?
C21 N4 H2 . . 120.1 ?
C22 N5 N6 . . 111.48(12) ?
C23 N6 N5 . . 114.58(13) ?
C23 N6 Pd1 . . 130.09(11) ?
N5 N6 Pd1 . . 115.23(10) ?
C42 O1 H3 . . 109.5 ?
N6 Pd1 N3 . . 178.02(5) ?
N6 Pd1 S1 . . 97.92(4) ?
N3 Pd1 S1 . . 82.82(4) ?
N6 Pd1 S2 . . 80.32(4) ?
N3 Pd1 S2 . . 98.47(5) ?
S1 Pd1 S2 . . 164.631(17) ?
C2 S1 Pd1 . . 95.29(6) ?
C22 S2 Pd1 . . 91.28(6) ?

loop_
_geom_bond_atom_site_label_1
_geom_bond_atom_site_label_2
_geom_bond_site_symmetry_2
_geom_bond_distance
_geom_bond_publ_flag
C1 N1 . 1.450(2) ?
C1 H1A . 0.9800 ?
C1 H1B . 0.9800 ?
C1 H1C . 0.9800 ?
C2 N2 . 1.304(2) ?
C2 N1 . 1.350(2) ?
C2 S1 . 1.7520(17) ?
C3 N3 . 1.298(2) ?
C3 C5 . 1.479(2) ?
C3 C4 . 1.499(2) ?
C4 H4A . 0.9800 ?
C4 H4B . 0.9800 ?
C4 H4C . 0.9800 ?
C5 C6 . 1.393(2) ?
C5 C14 . 1.401(2) ?
C6 C7 . 1.396(2) ?
C6 H6A . 0.9500 ?
C7 C12 . 1.398(2) ?
C7 C8 . 1.528(2) ?
C8 C17 . 1.521(3) ?
C8 C9A . 1.524(3) ?
C8 C16A . 1.632(4) ?
C8 C16B . 1.331(6) ?
C8 C9B . 1.659(5) ?
C9A C10A . 1.523(4) ?
C9A H9A . 0.9900 ?
C9A H9B . 0.9900 ?
C10A C18A . 1.527(17) ?
C10A C11 . 1.584(4) ?
C10A H10A . 1.0000 ?
C16A H16A . 0.9800 ?
C16A H16B . 0.9800 ?
C16A H16C . 0.9800 ?
C18A H18A . 0.9800 ?
C18A H18B . 0.9800 ?
C18A H18C . 0.9800 ?
C29A C30A . 1.500(5) ?
C29A C28 . 1.532(4) ?
C29A H29A . 0.9900 ?
C29A H29B . 0.9900 ?
C30A C38A . 1.542(17) ?
C30A C31 . 1.605(4) ?
C30A H30A . 1.0000 ?
C38A H38A . 0.9800 ?
C38A H38B . 0.9800 ?
C38A H38C . 0.9800 ?
C37A C28 . 1.582(5) ?
C37A H37A . 0.9800 ?
C37A H37B . 0.9800 ?
C37A H37C . 0.9800 ?
C9B C10B . 1.470(7) ?
C9B H9C . 0.9900 ?
C9B H9D . 0.9900 ?
C10B C11 . 1.510(6) ?
C10B C18B . 1.55(3) ?
C10B H10B . 1.0000 ?
C16B H16D . 0.9800 ?
C16B H16E . 0.9800 ?
C16B H16F . 0.9800 ?
C18B H18D . 0.9800 ?
C18B H18E . 0.9800 ?
C18B H18F . 0.9800 ?
C29B C30B . 1.529(8) ?
C29B C28 . 1.568(6) ?
C29B H29C . 0.9900 ?
C29B H29D . 0.9900 ?
C30B C31 . 1.541(5) ?
C30B C38B . 1.54(3) ?
C30B H30B . 1.0000 ?
C38B H38D . 0.9800 ?
C38B H38E . 0.9800 ?
C38B H38F . 0.9800 ?
C37B C28 . 1.449(11) ?
C37B H37D . 0.9800 ?
C37B H37E . 0.9800 ?
C37B H37F . 0.9800 ?
C11 C19 . 1.525(3) ?
C11 C20 . 1.532(3) ?
C11 C12 . 1.537(2) ?
C12 C13 . 1.401(2) ?
C13 C14 . 1.388(2) ?
C13 H13A . 0.9500 ?
C14 C15 . 1.508(2) ?
C15 H15A . 0.9800 ?
C15 H15B . 0.9800 ?
C15 H15C . 0.9800 ?
C17 H17A . 0.9800 ?
C17 H17B . 0.9800 ?
C17 H17C . 0.9800 ?
C19 H19A . 0.9800 ?
C19 H19B . 0.9800 ?
C19 H19C . 0.9800 ?
C20 H20A . 0.9800 ?
C20 H20B . 0.9800 ?
C20 H20C . 0.9800 ?
C21 N4 . 1.453(2) ?
C21 H21A . 0.9800 ?
C21 H21B . 0.9800 ?
C21 H21C . 0.9800 ?
C22 N5 . 1.306(2) ?
C22 N4 . 1.344(2) ?
C22 S2 . 1.7644(16) ?
C23 N6 . 1.292(2) ?
C23 C25 . 1.491(2) ?
C23 C24 . 1.495(2) ?
C24 H24A . 0.9800 ?
C24 H24B . 0.9800 ?
C24 H24C . 0.9800 ?
C25 C26 . 1.388(2) ?
C25 C34 . 1.400(2) ?
C26 C27 . 1.400(2) ?
C26 H26A . 0.9500 ?
C27 C32 . 1.397(2) ?
C27 C28 . 1.531(2) ?
C28 C36 . 1.518(3) ?
C31 C40 . 1.526(3) ?
C31 C39 . 1.529(3) ?
C31 C32 . 1.537(2) ?
C32 C33 . 1.404(2) ?
C33 C34 . 1.385(2) ?
C33 H33A . 0.9500 ?
C34 C35 . 1.510(2) ?
C35 H35A . 0.9800 ?
C35 H35B . 0.9800 ?
C35 H35C . 0.9800 ?
C36 H36A . 0.9800 ?
C36 H36B . 0.9800 ?
C36 H36C . 0.9800 ?
C39 H39A . 0.9800 ?
C39 H39B . 0.9800 ?
C39 H39C . 0.9800 ?
C40 H40A . 0.9800 ?
C40 H40B . 0.9800 ?
C40 H40C . 0.9800 ?
C41 C42 . 1.489(3) ?
C41 H41A . 0.9800 ?
C41 H41B . 0.9800 ?
C41 H41C . 0.9800 ?
C42 O1 . 1.416(3) ?
C42 H42A . 0.9900 ?
C42 H42B . 0.9900 ?
N1 H1 . 0.8800 ?
N2 N3 . 1.3970(18) ?
N3 Pd1 . 2.0408(13) ?
N4 H2 . 0.8800 ?
N5 N6 . 1.4056(18) ?
N6 Pd1 . 2.0209(14) ?
O1 H3 . 0.8400 ?
Pd1 S1 . 2.2893(6) ?
Pd1 S2 . 2.3253(6) ?

loop_
_geom_hbond_atom_site_label_D
_geom_hbond_atom_site_label_H
_geom_hbond_atom_site_label_A
_geom_hbond_site_symmetry_A
_geom_hbond_distance_DH
_geom_hbond_distance_HA
_geom_hbond_distance_DA
_geom_hbond_angle_DHA
_geom_hbond_publ_flag
C24 H24C S1 . 0.98 2.73 3.5061(19) 136.4 yes
N1 H1 S1 2_776 0.88 2.57 3.411(2) 159.7 yes
N4 H2 O1 . 0.88 2.01 2.879(2) 167.3 yes
O1 H3 S2 2_767 0.84 2.43 3.2596(16) 169.2 yes

loop_
_geom_torsion_atom_site_label_1
_geom_torsion_atom_site_label_2
_geom_torsion_atom_site_label_3
_geom_torsion_atom_site_label_4
_geom_torsion_site_symmetry_1
_geom_torsion_site_symmetry_2
_geom_torsion_site_symmetry_3
_geom_torsion_site_symmetry_4
_geom_torsion
_geom_torsion_publ_flag
N3 C3 C5 C6 . . . . -54.0(2) ?
C4 C3 C5 C6 . . . . 118.21(17) ?
N3 C3 C5 C14 . . . . 128.43(17) ?
C4 C3 C5 C14 . . . . -59.4(2) ?
C14 C5 C6 C7 . . . . -1.4(2) ?
C3 C5 C6 C7 . . . . -179.08(14) ?
C5 C6 C7 C12 . . . . -1.1(2) ?
C5 C6 C7 C8 . . . . 179.08(15) ?
C6 C7 C8 C17 . . . . -68.7(2) ?
C12 C7 C8 C17 . . . . 111.49(19) ?
C6 C7 C8 C9A . . . . 160.86(17) ?
C12 C7 C8 C9A . . . . -19.0(3) ?
C6 C7 C8 C16A . . . . 46.0(2) ?
C12 C7 C8 C16A . . . . -133.9(2) ?
C6 C7 C8 C16B . . . . 65.3(4) ?
C12 C7 C8 C16B . . . . -114.5(3) ?
C6 C7 C8 C9B . . . . -161.6(2) ?
C12 C7 C8 C9B . . . . 18.6(3) ?
C17 C8 C9A C10A . . . . -76.7(3) ?
C7 C8 C9A C10A . . . . 49.7(3) ?
C16A C8 C9A C10A . . . . 166.8(2) ?
C8 C9A C10A C18A . . . . 166.9(7) ?
C8 C9A C10A C11 . . . . -68.3(3) ?
C28 C29A C30A C38A . . . . -171.8(5) ?
C28 C29A C30A C31 . . . . 64.7(3) ?
C17 C8 C9B C10B . . . . -166.3(4) ?
C7 C8 C9B C10B . . . . -56.3(4) ?
C16B C8 C9B C10B . . . . 75.9(5) ?
C8 C9B C10B C11 . . . . 71.0(4) ?
C8 C9B C10B C18B . . . . -162.2(12) ?
C28 C29B C30B C31 . . . . -71.5(5) ?
C28 C29B C30B C38B . . . . 165.8(10) ?
C9B C10B C11 C19 . . . . -155.0(3) ?
C18B C10B C11 C19 . . . . 80.6(12) ?
C9B C10B C11 C20 . . . . 89.7(4) ?
C18B C10B C11 C20 . . . . -34.7(12) ?
C9B C10B C11 C12 . . . . -43.2(4) ?
C18B C10B C11 C12 . . . . -167.6(11) ?
C9A C10A C11 C19 . . . . -73.1(3) ?
C18A C10A C11 C19 . . . . 48.7(7) ?
C9A C10A C11 C20 . . . . 166.5(2) ?
C18A C10A C11 C20 . . . . -71.6(7) ?
C9A C10A C11 C12 . . . . 49.7(2) ?
C18A C10A C11 C12 . . . . 171.6(7) ?
C6 C7 C12 C13 . . . . 2.3(2) ?
C8 C7 C12 C13 . . . . -177.87(16) ?
C6 C7 C12 C11 . . . . -174.95(15) ?
C8 C7 C12 C11 . . . . 4.9(2) ?
C10B C11 C12 C7 . . . . 5.8(3) ?
C19 C11 C12 C7 . . . . 108.7(2) ?
C20 C11 C12 C7 . . . . -132.54(18) ?
C10A C11 C12 C7 . . . . -19.6(2) ?
C10B C11 C12 C13 . . . . -171.5(2) ?
C19 C11 C12 C13 . . . . -68.5(2) ?
C20 C11 C12 C13 . . . . 50.2(2) ?
C10A C11 C12 C13 . . . . 163.15(17) ?
C7 C12 C13 C14 . . . . -1.2(2) ?
C11 C12 C13 C14 . . . . 176.18(15) ?
C12 C13 C14 C5 . . . . -1.2(2) ?
C12 C13 C14 C15 . . . . -177.37(15) ?
C6 C5 C14 C13 . . . . 2.5(2) ?
C3 C5 C14 C13 . . . . 180.00(14) ?
C6 C5 C14 C15 . . . . 178.52(15) ?
C3 C5 C14 C15 . . . . -3.9(2) ?
N6 C23 C25 C26 . . . . -110.66(18) ?
C24 C23 C25 C26 . . . . 71.3(2) ?
N6 C23 C25 C34 . . . . 69.1(2) ?
C24 C23 C25 C34 . . . . -108.96(18) ?
C34 C25 C26 C27 . . . . -2.3(2) ?
C23 C25 C26 C27 . . . . 177.37(14) ?
C25 C26 C27 C32 . . . . 0.2(2) ?
C25 C26 C27 C28 . . . . -179.90(15) ?
C30A C29A C28 C36 . . . . 78.1(3) ?
C30A C29A C28 C27 . . . . -50.8(3) ?
C30A C29A C28 C37A . . . . -168.8(3) ?
C32 C27 C28 C37B . . . . 107.5(4) ?
C26 C27 C28 C37B . . . . -72.3(4) ?
C32 C27 C28 C36 . . . . -116.2(2) ?
C26 C27 C28 C36 . . . . 63.9(2) ?
C32 C27 C28 C29A . . . . 17.2(3) ?
C26 C27 C28 C29A . . . . -162.69(19) ?
C32 C27 C28 C29B . . . . -14.8(3) ?
C26 C27 C28 C29B . . . . 165.3(3) ?
C32 C27 C28 C37A . . . . 130.6(3) ?
C26 C27 C28 C37A . . . . -49.2(3) ?
C30B C29B C28 C37B . . . . -71.8(6) ?
C30B C29B C28 C36 . . . . 162.6(4) ?
C30B C29B C28 C27 . . . . 49.5(5) ?
C29B C30B C31 C40 . . . . 166.5(4) ?
C38B C30B C31 C40 . . . . -73.8(10) ?
C29B C30B C31 C39 . . . . -76.6(4) ?
C38B C30B C31 C39 . . . . 43.1(10) ?
C29B C30B C31 C32 . . . . 53.2(4) ?
C38B C30B C31 C32 . . . . 172.9(10) ?
C29A C30A C31 C40 . . . . 88.6(3) ?
C38A C30A C31 C40 . . . . -34.0(6) ?
C29A C30A C31 C39 . . . . -154.2(2) ?
C38A C30A C31 C39 . . . . 83.2(5) ?
C29A C30A C31 C32 . . . . -41.1(3) ?
C38A C30A C31 C32 . . . . -163.7(5) ?
C26 C27 C32 C33 . . . . 1.6(2) ?
C28 C27 C32 C33 . . . . -178.33(15) ?
C26 C27 C32 C31 . . . . -177.59(15) ?
C28 C27 C32 C31 . . . . 2.5(2) ?
C40 C31 C32 C27 . . . . -126.5(2) ?
C39 C31 C32 C27 . . . . 116.09(19) ?
C30B C31 C32 C27 . . . . -22.2(3) ?
C30A C31 C32 C27 . . . . 9.1(2) ?
C40 C31 C32 C33 . . . . 54.3(2) ?
C39 C31 C32 C33 . . . . -63.1(2) ?
C30B C31 C32 C33 . . . . 158.6(3) ?
C30A C31 C32 C33 . . . . -170.06(18) ?
C27 C32 C33 C34 . . . . -1.3(2) ?
C31 C32 C33 C34 . . . . 177.92(15) ?
C32 C33 C34 C25 . . . . -0.8(2) ?
C32 C33 C34 C35 . . . . 178.11(16) ?
C26 C25 C34 C33 . . . . 2.6(2) ?
C23 C25 C34 C33 . . . . -177.14(15) ?
C26 C25 C34 C35 . . . . -176.33(16) ?
C23 C25 C34 C35 . . . . 4.0(2) ?
N2 C2 N1 C1 . . . . -10.2(3) ?
S1 C2 N1 C1 . . . . 167.84(15) ?
N1 C2 N2 N3 . . . . 172.20(14) ?
S1 C2 N2 N3 . . . . -5.6(2) ?
C5 C3 N3 N2 . . . . 167.56(13) ?
C4 C3 N3 N2 . . . . -4.5(2) ?
C5 C3 N3 Pd1 . . . . -14.3(2) ?
C4 C3 N3 Pd1 . . . . 173.55(12) ?
C2 N2 N3 C3 . . . . -161.72(14) ?
C2 N2 N3 Pd1 . . . . 20.03(17) ?
N5 C22 N4 C21 . . . . -2.3(2) ?
S2 C22 N4 C21 . . . . 174.14(12) ?
N4 C22 N5 N6 . . . . 174.48(13) ?
S2 C22 N5 N6 . . . . -1.68(19) ?
C25 C23 N6 N5 . . . . 3.4(2) ?
C24 C23 N6 N5 . . . . -178.64(14) ?
C25 C23 N6 Pd1 . . . . -172.87(11) ?
C24 C23 N6 Pd1 . . . . 5.1(2) ?
C22 N5 N6 C23 . . . . -142.16(14) ?
C22 N5 N6 Pd1 . . . . 34.70(16) ?
N2 C2 S1 Pd1 . . . . -8.19(15) ?
N1 C2 S1 Pd1 . . . . 173.96(13) ?
N5 C22 S2 Pd1 . . . . -24.45(14) ?
N4 C22 S2 Pd1 . . . . 159.40(12) ?
